data_7152839
loop_
_publ_author_name
'Zhang, Jinzhu'
'Wu, Jing'
'Yin, Zhiwei'
'Zeng, Haisu'
'Khanna, Kunal'
'Hu, Chunhua'
'Zheng, Shengping'

_publ_section_title
;
 An expedient stereoselective and chemoselective synthesis of bicyclic
 oxazolidinones from quinols and isocyanates.
;
_journal_issue 18
_journal_name_full 'Organic &amp; biomolecular chemistry'
_journal_page_first 2939
_journal_page_last 2942
_journal_paper_doi 10.1039/c3ob00047h
_journal_volume 11
_journal_year 2013
_chemical_formula_sum 'C15 H15 N O4'
_chemical_formula_weight 273.28
_chemical_name_systematic
;
?
;
_space_group_IT_number 14
_symmetry_cell_setting monoclinic
_symmetry_space_group_name_Hall '-P 2yn'
_symmetry_space_group_name_H-M 'P 1 21/n 1'
_atom_sites_solution_hydrogens geom
_atom_sites_solution_primary direct
_atom_sites_solution_secondary difmap
_audit_creation_method SHELXL-97
_cell_angle_alpha 90.00
_cell_angle_beta 96.0380(10)
_cell_angle_gamma 90.00
_cell_formula_units_Z 4
_cell_length_a 6.1123(4)
_cell_length_b 17.9740(12)
_cell_length_c 11.7487(8)
_cell_measurement_reflns_used 9970
_cell_measurement_temperature 100(2)
_cell_measurement_theta_max 28.26
_cell_measurement_theta_min 3.49
_cell_volume 1283.58(15)
_computing_cell_refinement 'Bruker SAINT'
_computing_data_collection 'Bruker APEX2'
_computing_data_reduction 'Bruker SAINT'
_computing_molecular_graphics 'Bruker SHELXTL'
_computing_publication_material 'Bruker SHELXTL'
_computing_structure_refinement 'SHELXL-97 (Sheldrick, 2008)'
_computing_structure_solution 'SHELXS-97 (Sheldrick, 2008)'
_diffrn_ambient_temperature 100(2)
_diffrn_measured_fraction_theta_full 0.998
_diffrn_measured_fraction_theta_max 0.998
_diffrn_measurement_device_type 'Bruker APEX-II CCD'
_diffrn_measurement_method '\f and \w scans'
_diffrn_radiation_monochromator graphite
_diffrn_radiation_source 'fine-focus sealed tube'
_diffrn_radiation_type MoK\a
_diffrn_radiation_wavelength 0.71073
_diffrn_reflns_av_R_equivalents 0.0302
_diffrn_reflns_av_sigmaI/netI 0.0166
_diffrn_reflns_limit_h_max 8
_diffrn_reflns_limit_h_min -8
_diffrn_reflns_limit_k_max 23
_diffrn_reflns_limit_k_min -23
_diffrn_reflns_limit_l_max 15
_diffrn_reflns_limit_l_min -15
_diffrn_reflns_number 26919
_diffrn_reflns_theta_full 28.32
_diffrn_reflns_theta_max 28.32
_diffrn_reflns_theta_min 2.08
_exptl_absorpt_coefficient_mu 0.103
_exptl_absorpt_correction_T_max 0.9887
_exptl_absorpt_correction_T_min 0.9463
_exptl_absorpt_correction_type multi-scan
_exptl_absorpt_process_details SABADS
_exptl_crystal_colour colourless
_exptl_crystal_density_diffrn 1.414
_exptl_crystal_density_method 'not measured'
_exptl_crystal_description needle
_exptl_crystal_F_000 576
_exptl_crystal_size_max 0.54
_exptl_crystal_size_mid 0.17
_exptl_crystal_size_min 0.11
_refine_diff_density_max 0.359
_refine_diff_density_min -0.228
_refine_diff_density_rms 0.048
_refine_ls_extinction_method none
_refine_ls_goodness_of_fit_ref 1.042
_refine_ls_hydrogen_treatment constr
_refine_ls_matrix_type full
_refine_ls_number_parameters 181
_refine_ls_number_reflns 3196
_refine_ls_number_restraints 0
_refine_ls_restrained_S_all 1.042
_refine_ls_R_factor_all 0.0483
_refine_ls_R_factor_gt 0.0424
_refine_ls_shift/su_max 0.000
_refine_ls_shift/su_mean 0.000
_refine_ls_structure_factor_coef Fsqd
_refine_ls_weighting_details 'calc w=1/[\s^2^(Fo^2^)+(0.0590P)^2^+0.6366P] where P=(Fo^2^+2Fc^2^)/3'
_refine_ls_weighting_scheme calc
_refine_ls_wR_factor_gt 0.1124
_refine_ls_wR_factor_ref 0.1176
_reflns_number_gt 2786
_reflns_number_total 3196
_reflns_threshold_expression >2sigma(I)
_cod_data_source_file c3ob00047h.txt
_cod_data_source_block 12spz1h
_cod_depositor_comments
;
The following automatic conversions were performed:

'_symmetry_cell_setting' value 'Monoclinic' changed to 'monoclinic'
according to /home/saulius/struct/CIF-dictionaries/cif_core.dic
dictionary named 'cif_core.dic' version 2.4.2 from 2011-04-26.

Automatic conversion script
Id: cif_fix_values 1891 2012-01-12 08:04:46Z andrius 
;
_cod_original_sg_symbol_H-M 'P 21/n'
_cod_database_code 7152839

loop_
_symmetry_equiv_pos_as_xyz
'x, y, z'
'-x+1/2, y+1/2, -z+1/2'
'-x, -y, -z'
'x-1/2, -y-1/2, z-1/2'

loop_
_atom_site_label
_atom_site_type_symbol
_atom_site_fract_x
_atom_site_fract_y
_atom_site_fract_z
_atom_site_U_iso_or_equiv
_atom_site_adp_type
_atom_site_occupancy
_atom_site_symmetry_multiplicity
_atom_site_calc_flag
_atom_site_refinement_flags
O1 O 0.37589(15) 0.09469(5) 0.39494(8) 0.0231(2) Uani 1 1 d .
O2 O 0.22212(15) 0.05264(6) 0.54730(8) 0.0250(2) Uani 1 1 d .
O3 O 0.69723(18) 0.23189(6) 0.26892(9) 0.0313(2) Uani 1 1 d .
O4 O 0.75106(19) 0.32086(6) 0.57580(9) 0.0332(3) Uani 1 1 d .
N1 N 0.56552(16) 0.10921(6) 0.56627(9) 0.0177(2) Uani 1 1 d .
C1 C 0.3746(2) 0.08271(7) 0.50862(11) 0.0188(2) Uani 1 1 d .
C2 C 0.72733(19) 0.12741(7) 0.48633(10) 0.0178(2) Uani 1 1 d .
H2 H 0.8336 0.0854 0.4831 0.021 Uiso 1 1 calc R
C3 C 0.5764(2) 0.13228(7) 0.37207(10) 0.0197(3) Uani 1 1 d .
C4 C 0.5191(2) 0.21159(7) 0.33288(11) 0.0241(3) Uani 1 1 d .
H4 H 0.3779 0.2116 0.2814 0.029 Uiso 1 1 calc R
C5 C 0.7708(3) 0.16594(9) 0.21369(14) 0.0353(3) Uani 1 1 d .
H5A H 0.9333 0.1626 0.2247 0.042 Uiso 1 1 calc R
H5B H 0.7231 0.1675 0.1305 0.042 Uiso 1 1 calc R
C6 C 0.6692(3) 0.09954(8) 0.26807(12) 0.0290(3) Uani 1 1 d .
H6A H 0.7816 0.0612 0.2909 0.035 Uiso 1 1 calc R
H6B H 0.5512 0.0770 0.2148 0.035 Uiso 1 1 calc R
C7 C 0.5056(2) 0.26704(8) 0.42825(12) 0.0267(3) Uani 1 1 d .
H7A H 0.3752 0.2554 0.4684 0.032 Uiso 1 1 calc R
H7B H 0.4845 0.3174 0.3947 0.032 Uiso 1 1 calc R
C8 C 0.7071(2) 0.26755(7) 0.51428(11) 0.0228(3) Uani 1 1 d .
C9 C 0.8519(2) 0.19922(7) 0.51907(11) 0.0219(3) Uani 1 1 d .
H9A H 0.9264 0.1940 0.5976 0.026 Uiso 1 1 calc R
H9B H 0.9670 0.2064 0.4668 0.026 Uiso 1 1 calc R
C10 C 0.6233(2) 0.09119(7) 0.68417(10) 0.0174(2) Uani 1 1 d .
C11 C 0.4763(2) 0.10772(7) 0.76323(11) 0.0224(3) Uani 1 1 d .
H11 H 0.3437 0.1337 0.7399 0.027 Uiso 1 1 calc R
C12 C 0.5248(2) 0.08596(8) 0.87664(11) 0.0260(3) Uani 1 1 d .
H12 H 0.4238 0.0963 0.9308 0.031 Uiso 1 1 calc R
C13 C 0.7197(3) 0.04923(8) 0.91103(11) 0.0278(3) Uani 1 1 d .
H13 H 0.7513 0.0337 0.9883 0.033 Uiso 1 1 calc R
C14 C 0.8682(2) 0.03512(8) 0.83264(12) 0.0274(3) Uani 1 1 d .
H14 H 1.0034 0.0110 0.8570 0.033 Uiso 1 1 calc R
C15 C 0.8219(2) 0.05590(7) 0.71854(11) 0.0218(3) Uani 1 1 d .
H15 H 0.9244 0.0461 0.6649 0.026 Uiso 1 1 calc R

loop_
_atom_site_aniso_label
_atom_site_aniso_U_11
_atom_site_aniso_U_22
_atom_site_aniso_U_33
_atom_site_aniso_U_23
_atom_site_aniso_U_13
_atom_site_aniso_U_12
O1 0.0228(5) 0.0257(5) 0.0199(4) 0.0028(3) -0.0014(3) -0.0071(4)
O2 0.0173(4) 0.0285(5) 0.0294(5) 0.0041(4) 0.0031(4) -0.0040(4)
O3 0.0400(6) 0.0288(5) 0.0252(5) 0.0049(4) 0.0033(4) -0.0094(4)
O4 0.0467(6) 0.0274(5) 0.0246(5) -0.0041(4) 0.0001(4) -0.0070(5)
N1 0.0144(5) 0.0221(5) 0.0167(5) 0.0038(4) 0.0021(4) -0.0001(4)
C1 0.0180(5) 0.0174(5) 0.0209(6) 0.0018(4) 0.0006(4) 0.0011(4)
C2 0.0161(5) 0.0206(6) 0.0170(5) 0.0034(4) 0.0029(4) -0.0008(4)
C3 0.0216(6) 0.0197(6) 0.0178(6) 0.0016(4) 0.0020(4) -0.0036(5)
C4 0.0287(6) 0.0206(6) 0.0217(6) 0.0045(5) -0.0040(5) -0.0026(5)
C5 0.0367(8) 0.0395(9) 0.0320(8) 0.0014(6) 0.0150(6) -0.0050(7)
C6 0.0406(8) 0.0265(7) 0.0208(6) -0.0012(5) 0.0074(6) -0.0005(6)
C7 0.0317(7) 0.0208(6) 0.0264(7) 0.0004(5) -0.0029(5) 0.0033(5)
C8 0.0290(6) 0.0228(6) 0.0168(6) 0.0026(5) 0.0036(5) -0.0055(5)
C9 0.0190(6) 0.0255(6) 0.0207(6) 0.0032(5) 0.0001(4) -0.0050(5)
C10 0.0191(6) 0.0166(5) 0.0167(5) 0.0023(4) 0.0022(4) -0.0009(4)
C11 0.0240(6) 0.0212(6) 0.0226(6) 0.0010(5) 0.0059(5) 0.0034(5)
C12 0.0336(7) 0.0250(7) 0.0209(6) -0.0023(5) 0.0097(5) -0.0014(5)
C13 0.0389(8) 0.0277(7) 0.0163(6) 0.0035(5) -0.0005(5) -0.0026(6)
C14 0.0269(6) 0.0313(7) 0.0228(6) 0.0043(5) -0.0035(5) 0.0039(5)
C15 0.0194(6) 0.0258(6) 0.0202(6) 0.0020(5) 0.0018(4) 0.0023(5)

loop_
_atom_type_symbol
_atom_type_description
_atom_type_scat_dispersion_real
_atom_type_scat_dispersion_imag
_atom_type_scat_source
C C 0.0033 0.0016 'International Tables Vol C Tables 4.2.6.8 and 6.1.1.4'
H H 0.0000 0.0000 'International Tables Vol C Tables 4.2.6.8 and 6.1.1.4'
N N 0.0061 0.0033 'International Tables Vol C Tables 4.2.6.8 and 6.1.1.4'
O O 0.0106 0.0060 'International Tables Vol C Tables 4.2.6.8 and 6.1.1.4'

loop_
_geom_angle_atom_site_label_1
_geom_angle_atom_site_label_2
_geom_angle_atom_site_label_3
_geom_angle
C1 O1 C3 110.48(9)
C4 O3 C5 108.40(10)
C1 N1 C10 120.68(10)
C1 N1 C2 110.87(10)
C10 N1 C2 123.69(10)
O2 C1 O1 121.84(11)
O2 C1 N1 128.34(12)
O1 C1 N1 109.82(10)
N1 C2 C9 112.21(10)
N1 C2 C3 100.77(9)
C9 C2 C3 113.97(10)
N1 C2 H2 109.9
C9 C2 H2 109.9
C3 C2 H2 109.9
O1 C3 C6 111.29(11)
O1 C3 C4 108.62(10)
C6 C3 C4 102.26(10)
O1 C3 C2 104.54(9)
C6 C3 C2 115.89(11)
C4 C3 C2 114.25(10)
O3 C4 C7 108.97(11)
O3 C4 C3 103.47(11)
C7 C4 C3 114.93(11)
O3 C4 H4 109.7
C7 C4 H4 109.7
C3 C4 H4 109.7
O3 C5 C6 107.20(11)
O3 C5 H5A 110.3
C6 C5 H5A 110.3
O3 C5 H5B 110.3
C6 C5 H5B 110.3
H5A C5 H5B 108.5
C5 C6 C3 103.77(11)
C5 C6 H6A 111.0
C3 C6 H6A 111.0
C5 C6 H6B 111.0
C3 C6 H6B 111.0
H6A C6 H6B 109.0
C4 C7 C8 113.39(11)
C4 C7 H7A 108.9
C8 C7 H7A 108.9
C4 C7 H7B 108.9
C8 C7 H7B 108.9
H7A C7 H7B 107.7
O4 C8 C7 121.19(13)
O4 C8 C9 121.84(12)
C7 C8 C9 116.97(11)
C8 C9 C2 113.77(10)
C8 C9 H9A 108.8
C2 C9 H9A 108.8
C8 C9 H9B 108.8
C2 C9 H9B 108.8
H9A C9 H9B 107.7
C11 C10 C15 120.60(11)
C11 C10 N1 119.16(11)
C15 C10 N1 120.23(11)
C12 C11 C10 119.49(12)
C12 C11 H11 120.3
C10 C11 H11 120.3
C13 C12 C11 120.26(12)
C13 C12 H12 119.9
C11 C12 H12 119.9
C14 C13 C12 119.88(12)
C14 C13 H13 120.1
C12 C13 H13 120.1
C13 C14 C15 120.73(12)
C13 C14 H14 119.6
C15 C14 H14 119.6
C10 C15 C14 118.99(12)
C10 C15 H15 120.5
C14 C15 H15 120.5

loop_
_geom_bond_atom_site_label_1
_geom_bond_atom_site_label_2
_geom_bond_distance
O1 C1 1.3537(15)
O1 C3 1.4492(15)
O2 C1 1.2069(15)
O3 C4 1.4336(17)
O3 C5 1.446(2)
O4 C8 1.2132(16)
N1 C1 1.3715(15)
N1 C10 1.4302(15)
N1 C2 1.4706(15)
C2 C9 1.5271(17)
C2 C3 1.5492(17)
C2 H2 1.0000
C3 C6 1.5187(18)
C3 C4 1.5274(18)
C4 C7 1.5083(19)
C4 H4 1.0000
C5 C6 1.517(2)
C5 H5A 0.9900
C5 H5B 0.9900
C6 H6A 0.9900
C6 H6B 0.9900
C7 C8 1.5090(18)
C7 H7A 0.9900
C7 H7B 0.9900
C8 C9 1.5114(19)
C9 H9A 0.9900
C9 H9B 0.9900
C10 C11 1.3908(17)
C10 C15 1.3915(17)
C11 C12 1.3905(19)
C11 H11 0.9500
C12 C13 1.385(2)
C12 H12 0.9500
C13 C14 1.383(2)
C13 H13 0.9500
C14 C15 1.3917(18)
C14 H14 0.9500
C15 H15 0.9500
